data_4075256
loop_
_publ_author_name
'Xu, Guo-Hai'
'Ma, Jian-Fang'
'Yu, Hai-Xia'
Li,
'Liu, Ying-Ying'
'Yang, Jin'
'Su, Zhong-Min'
'Shi, Chun-Feng'

_publ_section_title
;
 A Series of New Organotin&#x2212;Cyanometalate Compounds Based on
 Triorganotin, Diorganotin, and Organooxotin Clusters
;
_journal_issue 26
_journal_name_full Organometallics
_journal_page_first 5996
_journal_paper_doi 10.1021/om060157l
_journal_volume 25
_journal_year 2006
_chemical_formula_moiety 'C66 H68 Cl6 Fe N6 O5 Sn4'
_chemical_formula_sum 'C66 H68 Cl6 Fe N6 O5 Sn4'
_chemical_formula_weight 1768.57
_chemical_melting_point ?
_chemical_name_systematic
;
 ?
;
_space_group_IT_number 2
_symmetry_cell_setting triclinic
_symmetry_space_group_name_Hall '-P 1'
_symmetry_space_group_name_H-M 'P -1'
_atom_sites_solution_hydrogens geom
_atom_sites_solution_primary direct
_atom_sites_solution_secondary difmap
_audit_creation_method SHELXL-97
_cell_angle_alpha 81.4830(10)
_cell_angle_beta 78.4010(10)
_cell_angle_gamma 79.6490(10)
_cell_formula_units_Z 2
_cell_length_a 12.6316(8)
_cell_length_b 13.3725(8)
_cell_length_c 22.3824(13)
_cell_measurement_temperature 186.5
_cell_measurement_theta_max 28.7
_cell_measurement_theta_min 1.6
_cell_volume 3618.6(4)
_computing_cell_refinement 'Bruker SMART'
_computing_data_collection 'Bruker SMART'
_computing_data_reduction 'Bruker SAINT software (Bruker, 1999)'
_computing_molecular_graphics 'SHELXTL-PLUS (Sheldrick, 1990)'
_computing_publication_material SHELXL-97
_computing_structure_refinement 'SHELXL-97 (Sheldrick, 1997)'
_computing_structure_solution 'SHELXS-97(Sheldrick, 1997)'
_diffrn_ambient_temperature 186.5
_diffrn_measured_fraction_theta_full 0.987
_diffrn_measured_fraction_theta_max 0.873
_diffrn_measurement_device_type 'Bruker SMART APEX CCD'
_diffrn_measurement_method '\w scan'
_diffrn_radiation_monochromator graphite
_diffrn_radiation_source 'fine-focus sealed tube'
_diffrn_radiation_type MoK\a
_diffrn_radiation_wavelength 0.71073
_diffrn_reflns_av_R_equivalents 0.0633
_diffrn_reflns_av_sigmaI/netI 0.1659
_diffrn_reflns_limit_h_max 17
_diffrn_reflns_limit_h_min -16
_diffrn_reflns_limit_k_max 15
_diffrn_reflns_limit_k_min -17
_diffrn_reflns_limit_l_max 30
_diffrn_reflns_limit_l_min -27
_diffrn_reflns_number 23194
_diffrn_reflns_theta_full 25.00
_diffrn_reflns_theta_max 28.66
_diffrn_reflns_theta_min 1.56
_diffrn_standards_decay_% none
_diffrn_standards_interval_count none
_diffrn_standards_interval_time none
_diffrn_standards_number none
_exptl_absorpt_coefficient_mu 1.828
_exptl_absorpt_correction_T_max 0.890
_exptl_absorpt_correction_T_min 0.869
_exptl_absorpt_correction_type empirical
_exptl_absorpt_process_details SADABS
_exptl_crystal_colour orange
_exptl_crystal_density_diffrn 1.623
_exptl_crystal_density_meas ?
_exptl_crystal_density_method 'not measured'
_exptl_crystal_description rod
_exptl_crystal_F_000 1748
_exptl_crystal_size_max 0.172
_exptl_crystal_size_mid 0.064
_exptl_crystal_size_min 0.064
_refine_diff_density_max 1.466
_refine_diff_density_min -1.048
_refine_diff_density_rms 0.195
_refine_ls_extinction_method none
_refine_ls_goodness_of_fit_ref 1.098
_refine_ls_hydrogen_treatment mixed
_refine_ls_matrix_type full
_refine_ls_number_parameters 793
_refine_ls_number_reflns 16256
_refine_ls_number_restraints 0
_refine_ls_restrained_S_all 1.098
_refine_ls_R_factor_all 0.1660
_refine_ls_R_factor_gt 0.0976
_refine_ls_shift/su_max 0.001
_refine_ls_shift/su_mean 0.000
_refine_ls_structure_factor_coef Fsqd
_refine_ls_weighting_details 'calc w=1/[\s^2^(Fo^2^)+(0.0480P)^2^+1.6942P] where P=(Fo^2^+2Fc^2^)/3'
_refine_ls_weighting_scheme calc
_refine_ls_wR_factor_gt 0.1555
_refine_ls_wR_factor_ref 0.1833
_reflns_number_gt 9484
_reflns_number_total 16256
_reflns_threshold_expression >2sigma(I)
_cod_data_source_file om060157lsi20060217_115015.cif
_cod_data_source_block compound-5
_cod_depositor_comments
;
The following automatic conversions were performed:

'_chemical_melting_point' value 'not measured' was changed to '?' -
the value is undefined or not given.

Automatic conversion script
Id: cif_fix_values 1715 2011-07-08 13:25:40Z adriana 

The following automatic conversions were performed:

'_exptl_crystal_density_meas' value 'none' was changed to '?' - the
value is perceived as not measured.

Automatic conversion script
Id: cif_fix_values 3008 2015-01-20 13:52:24Z robertas 
;
_cod_original_sg_symbol_H-M p-1
_cod_database_code 4075256

loop_
_symmetry_equiv_pos_as_xyz
'x, y, z'
'-x, -y, -z'

loop_
_atom_site_label
_atom_site_type_symbol
_atom_site_fract_x
_atom_site_fract_y
_atom_site_fract_z
_atom_site_U_iso_or_equiv
_atom_site_adp_type
_atom_site_occupancy
_atom_site_symmetry_multiplicity
_atom_site_calc_flag
_atom_site_refinement_flags
C1 C 0.7579(9) 0.8186(8) 0.6596(5) 0.024(2) Uani 1 1 d .
C2 C 0.6609(9) 0.7922(9) 0.8327(5) 0.030(3) Uani 1 1 d .
C3 C 0.6338(9) 0.9407(9) 0.7377(5) 0.029(3) Uani 1 1 d .
C4 C 0.7854(10) 0.6625(10) 0.7507(5) 0.037(3) Uani 1 1 d .
C5 C 0.8288(10) 0.8450(9) 0.7555(5) 0.034(3) Uani 1 1 d .
C6 C 0.8627(9) 0.6945(9) 0.4990(5) 0.033(3) Uani 1 1 d .
H6A H 0.8875 0.6826 0.4563 0.040 Uiso 1 1 calc R
H6B H 0.9229 0.6679 0.5207 0.040 Uiso 1 1 calc R
C7 C 0.7678(9) 0.6374(8) 0.5262(6) 0.028(3) Uani 1 1 d .
C8 C 0.6941(10) 0.6265(9) 0.4903(6) 0.042(3) Uani 1 1 d .
H8 H 0.7054 0.6519 0.4489 0.051 Uiso 1 1 calc R
C9 C 0.6032(11) 0.5781(10) 0.5150(8) 0.056(4) Uani 1 1 d .
H9 H 0.5544 0.5717 0.4902 0.068 Uiso 1 1 calc R
C10 C 0.5861(13) 0.5400(11) 0.5762(9) 0.067(5) Uani 1 1 d .
H10 H 0.5261 0.5070 0.5925 0.081 Uiso 1 1 calc R
C11 C 0.6576(12) 0.5505(10) 0.6138(7) 0.057(4) Uani 1 1 d .
H11 H 0.6455 0.5257 0.6553 0.068 Uiso 1 1 calc R
C12 C 0.7483(11) 0.5994(10) 0.5879(6) 0.047(4) Uani 1 1 d .
H12 H 0.7967 0.6065 0.6127 0.056 Uiso 1 1 calc R
C13 C 0.6667(9) 0.9492(9) 0.5027(5) 0.035(3) Uani 1 1 d .
H13A H 0.6744 1.0172 0.5096 0.042 Uiso 1 1 calc R
H13B H 0.6499 0.9542 0.4619 0.042 Uiso 1 1 calc R
C14 C 0.5711(9) 0.9171(9) 0.5479(5) 0.029(3) Uani 1 1 d .
C15 C 0.5208(9) 0.8393(9) 0.5369(6) 0.041(3) Uani 1 1 d .
H15 H 0.5471 0.8081 0.5012 0.050 Uiso 1 1 calc R
C16 C 0.4325(12) 0.8071(11) 0.5778(7) 0.057(4) Uani 1 1 d .
H16 H 0.3995 0.7553 0.5693 0.068 Uiso 1 1 calc R
C17 C 0.3952(11) 0.8496(12) 0.6288(7) 0.055(4) Uani 1 1 d .
H17 H 0.3369 0.8261 0.6563 0.066 Uiso 1 1 calc R
C18 C 0.4397(11) 0.9272(13) 0.6423(6) 0.055(4) Uani 1 1 d .
H18 H 0.4106 0.9577 0.6779 0.066 Uiso 1 1 calc R
C19 C 0.5299(10) 0.9604(10) 0.6018(6) 0.041(3) Uani 1 1 d .
H19 H 0.5621 1.0119 0.6113 0.049 Uiso 1 1 calc R
C20 C 0.8980(9) 1.1307(8) 0.3889(5) 0.032(3) Uani 1 1 d .
H20A H 0.9143 1.1326 0.3446 0.038 Uiso 1 1 calc R
H20B H 0.8234 1.1172 0.4020 0.038 Uiso 1 1 calc R
C21 C 0.8995(9) 1.2360(9) 0.4034(5) 0.031(3) Uani 1 1 d .
C22 C 0.8338(10) 1.2741(10) 0.4553(5) 0.040(3) Uani 1 1 d .
H22 H 0.7906 1.2324 0.4830 0.048 Uiso 1 1 calc R
C23 C 0.8323(12) 1.3719(11) 0.4661(6) 0.055(4) Uani 1 1 d .
H23 H 0.7873 1.3966 0.5007 0.066 Uiso 1 1 calc R
C24 C 0.8971(12) 1.4350(11) 0.4259(7) 0.059(4) Uani 1 1 d .
H24 H 0.8959 1.5016 0.4337 0.070 Uiso 1 1 calc R
C25 C 0.9630(10) 1.3986(10) 0.3747(7) 0.045(4) Uani 1 1 d .
H25 H 1.0072 1.4405 0.3478 0.054 Uiso 1 1 calc R
C26 C 0.9639(9) 1.3012(9) 0.3631(6) 0.033(3) Uani 1 1 d .
H26 H 1.0081 1.2776 0.3279 0.039 Uiso 1 1 calc R
C27 C 1.1519(9) 0.9189(9) 0.3827(6) 0.039(3) Uani 1 1 d .
H27A H 1.1944 0.9669 0.3558 0.046 Uiso 1 1 calc R
H27B H 1.1931 0.8869 0.4145 0.046 Uiso 1 1 calc R
C28 C 1.1384(9) 0.8377(8) 0.3461(5) 0.027(3) Uani 1 1 d .
C29 C 1.1476(10) 0.8537(10) 0.2825(6) 0.044(4) Uani 1 1 d .
H29 H 1.1610 0.9169 0.2617 0.053 Uiso 1 1 calc R
C30 C 1.1373(11) 0.7777(12) 0.2501(7) 0.061(5) Uani 1 1 d .
H30 H 1.1419 0.7902 0.2077 0.073 Uiso 1 1 calc R
C31 C 1.1203(12) 0.6834(11) 0.2801(8) 0.061(5) Uani 1 1 d .
H31 H 1.1147 0.6322 0.2574 0.073 Uiso 1 1 calc R
C32 C 1.1113(11) 0.6629(10) 0.3415(7) 0.053(4) Uani 1 1 d .
H32 H 1.1000 0.5984 0.3614 0.064 Uiso 1 1 calc R
C33 C 1.1196(10) 0.7419(10) 0.3749(6) 0.044(3) Uani 1 1 d .
H33 H 1.1122 0.7293 0.4174 0.053 Uiso 1 1 calc R
C34 C 0.8568(10) 0.8890(10) 0.3577(5) 0.040(3) Uani 1 1 d .
H34A H 0.9033 0.9181 0.3225 0.060 Uiso 1 1 calc R
H34B H 0.7827 0.9225 0.3584 0.060 Uiso 1 1 calc R
H34C H 0.8607 0.8173 0.3554 0.060 Uiso 1 1 calc R
C35 C 0.5329(11) 0.6445(10) 0.9985(6) 0.044(3) Uani 1 1 d .
H35A H 0.5653 0.5884 1.0252 0.053 Uiso 1 1 calc R
H35B H 0.4594 0.6675 1.0194 0.053 Uiso 1 1 calc R
C36 C 0.5248(11) 0.6040(9) 0.9408(6) 0.036(3) Uani 1 1 d .
C37 C 0.6138(11) 0.5406(9) 0.9117(6) 0.042(3) Uani 1 1 d .
H37 H 0.6781 0.5246 0.9277 0.051 Uiso 1 1 calc R
C38 C 0.6072(15) 0.5003(11) 0.8580(7) 0.063(5) Uani 1 1 d .
H38 H 0.6664 0.4573 0.8388 0.075 Uiso 1 1 calc R
C39 C 0.5136(19) 0.5253(14) 0.8349(7) 0.082(7) Uani 1 1 d .
H39 H 0.5097 0.4995 0.7991 0.098 Uiso 1 1 calc R
C40 C 0.4227(16) 0.5885(13) 0.8630(8) 0.075(5) Uani 1 1 d .
H40 H 0.3583 0.6037 0.8472 0.090 Uiso 1 1 calc R
C41 C 0.4316(12) 0.6279(11) 0.9155(8) 0.063(4) Uani 1 1 d .
H41 H 0.3726 0.6718 0.9341 0.076 Uiso 1 1 calc R
C42 C 0.7972(10) 0.7392(10) 0.9813(6) 0.045(3) Uani 1 1 d .
H42A H 0.8301 0.7884 0.9501 0.054 Uiso 1 1 calc R
H42B H 0.8151 0.7475 1.0203 0.054 Uiso 1 1 calc R
C43 C 0.8424(10) 0.6335(10) 0.9657(6) 0.039(3) Uani 1 1 d .
C44 C 0.8410(10) 0.5486(12) 1.0115(7) 0.055(4) Uani 1 1 d .
H44 H 0.8132 0.5579 1.0524 0.066 Uiso 1 1 calc R
C45 C 0.8813(13) 0.4520(13) 0.9949(10) 0.080(6) Uani 1 1 d .
H45 H 0.8813 0.3962 1.0252 0.096 Uiso 1 1 calc R
C46 C 0.9209(13) 0.4363(14) 0.9358(12) 0.089(8) Uani 1 1 d .
H46 H 0.9463 0.3701 0.9258 0.106 Uiso 1 1 calc R
C47 C 0.9236(13) 0.5155(15) 0.8916(9) 0.074(5) Uani 1 1 d .
H47 H 0.9535 0.5046 0.8511 0.089 Uiso 1 1 calc R
C48 C 0.8822(10) 0.6133(11) 0.9059(7) 0.054(4) Uani 1 1 d .
H48 H 0.8811 0.6671 0.8745 0.064 Uiso 1 1 calc R
C49 C 0.6385(10) 1.0223(9) 1.0952(6) 0.040(3) Uani 1 1 d .
H49A H 0.6834 1.0472 1.0573 0.048 Uiso 1 1 calc R
H49B H 0.6059 1.0808 1.1172 0.048 Uiso 1 1 calc R
C50 C 0.7090(10) 0.9514(10) 1.1324(6) 0.039(3) Uani 1 1 d .
C51 C 0.6739(11) 0.9292(11) 1.1955(6) 0.045(3) Uani 1 1 d .
H51 H 0.6064 0.9623 1.2135 0.055 Uiso 1 1 calc R
C52 C 0.7347(13) 0.8611(12) 1.2316(7) 0.059(4) Uani 1 1 d .
H52 H 0.7076 0.8472 1.2733 0.071 Uiso 1 1 calc R
C53 C 0.8361(14) 0.8129(12) 1.2067(8) 0.064(5) Uani 1 1 d .
H53 H 0.8782 0.7675 1.2316 0.077 Uiso 1 1 calc R
C54 C 0.8752(12) 0.8319(11) 1.1447(8) 0.061(4) Uani 1 1 d .
H54 H 0.9426 0.7977 1.1273 0.073 Uiso 1 1 calc R
C55 C 0.8134(11) 0.9019(10) 1.1090(6) 0.047(4) Uani 1 1 d .
H55 H 0.8421 0.9170 1.0677 0.056 Uiso 1 1 calc R
C56 C 0.3601(9) 0.9335(9) 1.1320(5) 0.037(3) Uani 1 1 d .
H56A H 0.3744 0.8798 1.1649 0.044 Uiso 1 1 calc R
H56B H 0.3272 0.9957 1.1504 0.044 Uiso 1 1 calc R
C57 C 0.2819(11) 0.9046(10) 1.0988(5) 0.037(3) Uani 1 1 d .
C58 C 0.1940(13) 0.9729(12) 1.0858(7) 0.061(4) Uani 1 1 d .
H58 H 0.1840 1.0387 1.0970 0.073 Uiso 1 1 calc R
C59 C 0.1175(13) 0.9459(15) 1.0553(8) 0.079(6) Uani 1 1 d .
H59 H 0.0570 0.9928 1.0469 0.095 Uiso 1 1 calc R
C60 C 0.1346(16) 0.847(2) 1.0383(8) 0.103(9) Uani 1 1 d .
H60 H 0.0858 0.8292 1.0173 0.124 Uiso 1 1 calc R
C61 C 0.2204(14) 0.7781(17) 1.0516(9) 0.102(9) Uani 1 1 d .
H61 H 0.2303 0.7123 1.0405 0.123 Uiso 1 1 calc R
C62 C 0.2935(11) 0.8058(12) 1.0820(7) 0.065(5) Uani 1 1 d .
H62 H 0.3522 0.7575 1.0916 0.078 Uiso 1 1 calc R
C63 C 0.6012(13) 0.7296(10) 1.1334(6) 0.061(4) Uani 1 1 d .
H63A H 0.5745 0.7643 1.1694 0.092 Uiso 1 1 calc R
H63B H 0.6780 0.7049 1.1309 0.092 Uiso 1 1 calc R
H63C H 0.5628 0.6730 1.1358 0.092 Uiso 1 1 calc R
C64 C 0.4124(11) 0.7329(10) 0.3338(6) 0.056(4) Uani 1 1 d .
H64A H 0.3501 0.6995 0.3344 0.067 Uiso 1 1 calc R
H64B H 0.4025 0.7989 0.3092 0.067 Uiso 1 1 calc R
C65 C 0.1777(17) 0.5705(16) 0.7540(11) 0.129(9) Uani 1 1 d .
H65A H 0.1564 0.6188 0.7843 0.154 Uiso 1 1 calc R
H65B H 0.1185 0.5769 0.7313 0.154 Uiso 1 1 calc R
C66 C 0.1145(12) 0.8851(12) 0.8257(7) 0.068(5) Uani 1 1 d .
H66A H 0.1274 0.9479 0.8379 0.082 Uiso 1 1 calc R
H66B H 0.0556 0.9028 0.8023 0.082 Uiso 1 1 calc R
N1 N 0.7915(7) 0.8336(7) 0.6084(4) 0.025(2) Uani 1 1 d .
N2 N 0.6378(8) 0.7952(7) 0.8844(4) 0.038(3) Uani 1 1 d .
N3 N 0.5957(9) 1.0254(8) 0.7349(5) 0.045(3) Uani 1 1 d .
N4 N 0.8395(10) 0.5817(9) 0.7501(5) 0.058(4) Uani 1 1 d .
N5 N 0.9049(9) 0.8747(8) 0.7610(5) 0.049(3) Uani 1 1 d .
N6 N 0.5901(9) 0.7525(8) 0.7354(4) 0.039(3) Uani 1 1 d .
O1 O 0.9361(5) 0.9344(5) 0.5100(3) 0.0228(17) Uani 1 1 d .
O2 O 0.8916(6) 0.9026(6) 0.4119(3) 0.0275(18) Uani 1 1 d .
O3 O 0.5483(6) 0.9133(5) 0.9861(3) 0.0268(18) Uani 1 1 d .
O4 O 0.5839(7) 0.7987(6) 1.0804(3) 0.034(2) Uani 1 1 d .
O5 O 0.5188(8) 0.7159(7) 0.7289(4) 0.059(3) Uani 1 1 d .
Fe1 Fe 0.69840(13) 0.79713(12) 0.74477(7) 0.0265(4) Uani 1 1 d .
Sn1 Sn 0.81997(6) 0.85376(6) 0.50412(3) 0.02051(18) Uani 1 1 d .
Sn2 Sn 1.00048(6) 1.00225(6) 0.42467(3) 0.01992(18) Uani 1 1 d .
Sn3 Sn 0.62530(7) 0.76711(6) 0.98719(4) 0.0280(2) Uani 1 1 d .
Sn4 Sn 0.51180(6) 0.95779(6) 1.07313(3) 0.0262(2) Uani 1 1 d .
Cl1 Cl 0.4188(4) 0.7511(4) 0.4090(2) 0.0904(15) Uani 1 1 d .
Cl2 Cl 0.5322(4) 0.6582(4) 0.3008(2) 0.1060(19) Uani 1 1 d .
Cl3 Cl 0.3000(6) 0.5998(5) 0.7021(3) 0.136(2) Uani 1 1 d .
Cl4 Cl 0.1993(6) 0.4529(6) 0.7891(4) 0.182(4) Uani 1 1 d .
Cl5 Cl 0.2286(6) 0.8341(5) 0.7800(3) 0.160(3) Uani 1 1 d .
Cl6 Cl 0.0746(5) 0.8069(5) 0.8890(3) 0.140(2) Uani 1 1 d .

loop_
_atom_site_aniso_label
_atom_site_aniso_U_11
_atom_site_aniso_U_22
_atom_site_aniso_U_33
_atom_site_aniso_U_23
_atom_site_aniso_U_13
_atom_site_aniso_U_12
C1 0.031(6) 0.021(6) 0.026(6) -0.010(5) -0.012(5) -0.004(5)
C2 0.030(7) 0.033(7) 0.029(7) -0.005(6) -0.002(5) -0.011(5)
C3 0.033(7) 0.035(7) 0.020(6) 0.001(5) 0.001(5) -0.015(6)
C4 0.044(8) 0.042(8) 0.024(7) -0.005(6) 0.005(6) -0.017(7)
C5 0.041(8) 0.032(7) 0.033(7) -0.017(6) -0.008(6) -0.007(6)
C6 0.028(7) 0.038(7) 0.034(7) 0.003(6) -0.010(5) -0.005(6)
C7 0.029(7) 0.012(6) 0.044(7) -0.003(5) -0.008(6) -0.008(5)
C8 0.049(9) 0.027(7) 0.049(9) -0.002(6) 0.001(7) -0.014(6)
C9 0.051(10) 0.038(9) 0.092(13) -0.015(9) -0.024(9) -0.018(7)
C10 0.055(11) 0.042(10) 0.103(15) -0.007(10) 0.002(10) -0.017(8)
C11 0.076(11) 0.034(8) 0.052(10) 0.007(7) 0.017(8) -0.028(8)
C12 0.054(9) 0.040(8) 0.046(9) -0.009(7) 0.000(7) -0.010(7)
C13 0.032(7) 0.047(8) 0.021(6) 0.008(6) 0.000(5) -0.013(6)
C14 0.023(6) 0.034(7) 0.027(6) 0.001(5) -0.002(5) -0.006(5)
C15 0.026(7) 0.033(7) 0.067(10) -0.015(7) -0.013(7) 0.005(6)
C16 0.048(9) 0.055(10) 0.068(11) 0.019(8) -0.022(8) -0.020(8)
C17 0.035(9) 0.085(13) 0.042(9) 0.011(9) -0.003(7) -0.019(8)
C18 0.040(9) 0.100(13) 0.014(6) 0.000(7) 0.001(6) 0.007(8)
C19 0.032(7) 0.047(8) 0.053(9) -0.010(7) -0.030(7) -0.002(6)
C20 0.028(7) 0.024(6) 0.041(7) -0.001(5) -0.006(6) 0.001(5)
C21 0.031(7) 0.027(7) 0.032(7) -0.002(5) -0.007(5) 0.005(5)
C22 0.034(7) 0.053(9) 0.026(7) 0.005(6) 0.004(6) -0.003(6)
C23 0.071(11) 0.045(9) 0.037(8) -0.004(7) 0.001(8) 0.009(8)
C24 0.068(11) 0.042(9) 0.066(11) -0.017(8) -0.011(9) 0.001(8)
C25 0.027(7) 0.035(8) 0.066(10) -0.005(7) 0.006(7) -0.002(6)
C26 0.026(6) 0.030(7) 0.040(7) -0.013(6) -0.004(6) 0.006(5)
C27 0.038(8) 0.042(8) 0.038(8) -0.014(6) -0.007(6) -0.003(6)
C28 0.029(7) 0.022(6) 0.030(6) -0.003(5) 0.003(5) -0.014(5)
C29 0.048(8) 0.046(8) 0.038(8) -0.011(7) 0.011(7) -0.022(7)
C30 0.060(10) 0.077(12) 0.048(9) -0.029(9) 0.010(8) -0.024(9)
C31 0.063(10) 0.039(9) 0.082(12) -0.041(9) 0.012(9) -0.013(8)
C32 0.054(10) 0.029(8) 0.077(12) -0.004(8) -0.012(9) -0.008(7)
C33 0.054(9) 0.040(8) 0.037(8) -0.007(7) -0.006(7) -0.003(7)
C34 0.044(8) 0.063(9) 0.021(6) -0.016(6) -0.007(6) -0.021(7)
C35 0.058(9) 0.046(8) 0.031(7) -0.002(6) 0.001(7) -0.024(7)
C36 0.045(8) 0.029(7) 0.032(7) -0.002(6) 0.006(6) -0.016(6)
C37 0.051(9) 0.027(7) 0.052(9) 0.004(6) -0.001(7) -0.029(6)
C38 0.094(13) 0.043(9) 0.047(10) -0.009(8) 0.032(9) -0.044(9)
C39 0.16(2) 0.074(13) 0.025(8) 0.005(8) -0.008(11) -0.081(15)
C40 0.099(15) 0.069(12) 0.080(14) 0.005(10) -0.054(12) -0.041(11)
C41 0.049(10) 0.058(11) 0.086(13) -0.001(9) -0.027(9) -0.003(8)
C42 0.039(8) 0.041(8) 0.054(9) -0.003(7) -0.001(7) -0.010(7)
C43 0.025(7) 0.041(8) 0.051(9) -0.001(7) -0.012(6) -0.007(6)
C44 0.030(8) 0.061(10) 0.076(11) -0.013(9) -0.005(8) -0.013(7)
C45 0.051(11) 0.045(11) 0.138(19) 0.008(12) -0.028(12) 0.005(9)
C46 0.038(10) 0.054(12) 0.19(2) -0.058(15) -0.026(13) 0.006(9)
C47 0.054(11) 0.080(14) 0.089(14) -0.044(12) 0.002(10) -0.001(10)
C48 0.036(8) 0.049(9) 0.075(11) -0.010(8) -0.008(8) -0.003(7)
C49 0.047(8) 0.041(8) 0.038(8) -0.007(6) -0.011(6) -0.018(7)
C50 0.036(8) 0.048(9) 0.034(7) -0.009(6) -0.001(6) -0.017(6)
C51 0.039(8) 0.063(10) 0.039(8) -0.009(7) -0.019(6) -0.003(7)
C52 0.060(11) 0.084(12) 0.041(9) -0.020(8) -0.021(8) -0.009(9)
C53 0.072(12) 0.052(10) 0.082(13) -0.014(10) -0.046(10) -0.006(9)
C54 0.040(9) 0.048(10) 0.091(14) -0.012(10) -0.007(9) 0.004(7)
C55 0.045(9) 0.052(9) 0.043(8) -0.008(7) 0.015(7) -0.029(7)
C56 0.036(7) 0.046(8) 0.027(7) -0.001(6) 0.014(6) -0.026(6)
C57 0.043(8) 0.034(8) 0.026(7) 0.006(6) 0.016(6) -0.020(6)
C58 0.062(11) 0.055(10) 0.066(11) 0.014(8) -0.008(9) -0.031(9)
C59 0.053(11) 0.107(16) 0.078(13) 0.029(12) -0.015(10) -0.039(11)
C60 0.059(13) 0.21(3) 0.067(13) -0.051(16) 0.011(11) -0.080(16)
C61 0.045(10) 0.17(2) 0.116(17) -0.109(17) 0.032(12) -0.061(13)
C62 0.039(9) 0.066(11) 0.090(13) -0.020(10) 0.012(9) -0.026(8)
C63 0.105(13) 0.041(9) 0.044(9) -0.005(7) -0.022(9) -0.020(9)
C64 0.047(9) 0.044(9) 0.069(11) 0.021(8) -0.016(8) -0.006(7)
C65 0.110(18) 0.113(19) 0.17(2) 0.043(17) -0.061(17) -0.034(15)
C66 0.073(12) 0.077(12) 0.058(11) -0.012(9) -0.009(9) -0.023(10)
N1 0.030(5) 0.026(5) 0.019(5) -0.008(4) -0.001(4) -0.005(4)
N2 0.054(7) 0.031(6) 0.027(6) -0.008(5) 0.001(5) -0.011(5)
N3 0.044(7) 0.039(7) 0.049(7) -0.006(6) -0.006(6) 0.000(6)
N4 0.084(10) 0.038(7) 0.040(7) -0.004(6) 0.007(7) -0.002(7)
N5 0.050(7) 0.046(7) 0.058(8) -0.013(6) -0.018(6) -0.009(6)
N6 0.050(7) 0.049(7) 0.021(5) 0.000(5) -0.004(5) -0.024(6)
O1 0.030(4) 0.021(4) 0.017(4) -0.001(3) 0.004(3) -0.015(3)
O2 0.028(4) 0.044(5) 0.017(4) -0.006(4) -0.005(3) -0.020(4)
O3 0.034(5) 0.030(4) 0.019(4) -0.004(3) -0.007(3) -0.009(4)
O4 0.055(6) 0.038(5) 0.012(4) 0.002(4) -0.006(4) -0.016(4)
O5 0.059(7) 0.064(7) 0.062(7) 0.019(5) -0.025(5) -0.041(6)
Fe1 0.0328(10) 0.0279(9) 0.0184(8) -0.0026(7) 0.0007(7) -0.0098(8)
Sn1 0.0195(4) 0.0237(4) 0.0193(4) -0.0028(3) -0.0011(3) -0.0083(3)
Sn2 0.0204(4) 0.0240(4) 0.0159(4) -0.0029(3) -0.0003(3) -0.0076(3)
Sn3 0.0344(5) 0.0271(5) 0.0223(4) -0.0027(3) -0.0004(4) -0.0097(4)
Sn4 0.0343(5) 0.0300(5) 0.0161(4) -0.0018(3) -0.0029(3) -0.0124(4)
Cl1 0.115(4) 0.081(3) 0.077(3) -0.018(3) -0.036(3) 0.006(3)
Cl2 0.101(4) 0.101(4) 0.079(3) 0.010(3) 0.037(3) 0.005(3)
Cl3 0.152(6) 0.114(5) 0.144(6) 0.006(4) -0.025(5) -0.043(4)
Cl4 0.131(6) 0.142(6) 0.207(8) 0.076(6) 0.014(6) 0.022(5)
Cl5 0.158(6) 0.145(6) 0.147(6) -0.047(5) 0.079(5) -0.040(5)
Cl6 0.154(6) 0.168(6) 0.076(4) 0.028(4) 0.004(4) -0.030(5)

loop_
_atom_type_symbol
_atom_type_description
_atom_type_scat_dispersion_real
_atom_type_scat_dispersion_imag
_atom_type_scat_source
C C 0.0033 0.0016 'International Tables Vol C Tables 4.2.6.8 and 6.1.1.4'
H H 0.0000 0.0000 'International Tables Vol C Tables 4.2.6.8 and 6.1.1.4'
N N 0.0061 0.0033 'International Tables Vol C Tables 4.2.6.8 and 6.1.1.4'
O O 0.0106 0.0060 'International Tables Vol C Tables 4.2.6.8 and 6.1.1.4'
Fe Fe 0.3463 0.8444 'International Tables Vol C Tables 4.2.6.8 and 6.1.1.4'
Sn Sn -0.6537 1.4246 'International Tables Vol C Tables 4.2.6.8 and 6.1.1.4'
Cl Cl 0.1484 0.1585 'International Tables Vol C Tables 4.2.6.8 and 6.1.1.4'

loop_
_geom_angle_atom_site_label_1
_geom_angle_atom_site_label_2
_geom_angle_atom_site_label_3
_geom_angle
_geom_angle_site_symmetry_1
_geom_angle_site_symmetry_3
N1 C1 Fe1 178.2(11) . .
N2 C2 Fe1 176.2(11) . .
N3 C3 Fe1 178.5(11) . .
N4 C4 Fe1 175.6(11) . .
N5 C5 Fe1 178.7(13) . .
C7 C6 Sn1 112.2(7) . .
C7 C6 H6A 109.2 . .
Sn1 C6 H6A 109.2 . .
C7 C6 H6B 109.2 . .
Sn1 C6 H6B 109.2 . .
H6A C6 H6B 107.9 . .
C8 C7 C12 118.0(11) . .
C8 C7 C6 120.3(11) . .
C12 C7 C6 121.7(11) . .
C7 C8 C9 121.3(13) . .
C7 C8 H8 119.3 . .
C9 C8 H8 119.3 . .
C10 C9 C8 119.7(15) . .
C10 C9 H9 120.2 . .
C8 C9 H9 120.2 . .
C9 C10 C11 120.7(14) . .
C9 C10 H10 119.7 . .
C11 C10 H10 119.7 . .
C10 C11 C12 118.5(14) . .
C10 C11 H11 120.7 . .
C12 C11 H11 120.7 . .
C7 C12 C11 121.8(14) . .
C7 C12 H12 119.1 . .
C11 C12 H12 119.1 . .
C14 C13 Sn1 117.0(8) . .
C14 C13 H13A 108.0 . .
Sn1 C13 H13A 108.0 . .
C14 C13 H13B 108.0 . .
Sn1 C13 H13B 108.0 . .
H13A C13 H13B 107.3 . .
C19 C14 C15 117.1(11) . .
C19 C14 C13 123.1(11) . .
C15 C14 C13 119.8(11) . .
C16 C15 C14 121.4(13) . .
C16 C15 H15 119.3 . .
C14 C15 H15 119.3 . .
C17 C16 C15 120.1(14) . .
C17 C16 H16 120.0 . .
C15 C16 H16 120.0 . .
C16 C17 C18 121.7(13) . .
C16 C17 H17 119.2 . .
C18 C17 H17 119.2 . .
C17 C18 C19 119.3(13) . .
C17 C18 H18 120.4 . .
C19 C18 H18 120.4 . .
C14 C19 C18 120.4(12) . .
C14 C19 H19 119.8 . .
C18 C19 H19 119.8 . .
C21 C20 Sn2 121.3(8) . .
C21 C20 H20A 107.0 . .
Sn2 C20 H20A 107.0 . .
C21 C20 H20B 107.0 . .
Sn2 C20 H20B 107.0 . .
H20A C20 H20B 106.7 . .
C22 C21 C26 117.8(11) . .
C22 C21 C20 121.5(11) . .
C26 C21 C20 120.6(10) . .
C23 C22 C21 120.7(12) . .
C23 C22 H22 119.7 . .
C21 C22 H22 119.7 . .
C22 C23 C24 120.6(13) . .
C22 C23 H23 119.7 . .
C24 C23 H23 119.7 . .
C25 C24 C23 119.6(13) . .
C25 C24 H24 120.2 . .
C23 C24 H24 120.2 . .
C26 C25 C24 120.1(13) . .
C26 C25 H25 120.0 . .
C24 C25 H25 120.0 . .
C25 C26 C21 121.1(11) . .
C25 C26 H26 119.4 . .
C21 C26 H26 119.4 . .
C28 C27 Sn2 114.1(8) . .
C28 C27 H27A 108.7 . .
Sn2 C27 H27A 108.7 . .
C28 C27 H27B 108.7 . .
Sn2 C27 H27B 108.7 . .
H27A C27 H27B 107.6 . .
C33 C28 C29 117.2(11) . .
C33 C28 C27 120.5(11) . .
C29 C28 C27 122.2(11) . .
C30 C29 C28 121.1(13) . .
C30 C29 H29 119.5 . .
C28 C29 H29 119.5 . .
C31 C30 C29 120.0(14) . .
C31 C30 H30 120.0 . .
C29 C30 H30 120.0 . .
C32 C31 C30 121.7(13) . .
C32 C31 H31 119.1 . .
C30 C31 H31 119.1 . .
C31 C32 C33 118.1(13) . .
C31 C32 H32 121.0 . .
C33 C32 H32 121.0 . .
C28 C33 C32 121.8(13) . .
C28 C33 H33 119.1 . .
C32 C33 H33 119.1 . .
O2 C34 H34A 109.5 . .
O2 C34 H34B 109.5 . .
H34A C34 H34B 109.5 . .
O2 C34 H34C 109.5 . .
H34A C34 H34C 109.5 . .
H34B C34 H34C 109.5 . .
C36 C35 Sn3 116.2(8) . .
C36 C35 H35A 108.2 . .
Sn3 C35 H35A 108.2 . .
C36 C35 H35B 108.2 . .
Sn3 C35 H35B 108.2 . .
H35A C35 H35B 107.4 . .
C41 C36 C37 118.6(13) . .
C41 C36 C35 121.9(13) . .
C37 C36 C35 119.5(13) . .
C36 C37 C38 120.4(14) . .
C36 C37 H37 119.8 . .
C38 C37 H37 119.8 . .
C39 C38 C37 119.1(16) . .
C39 C38 H38 120.5 . .
C37 C38 H38 120.5 . .
C38 C39 C40 122.0(16) . .
C38 C39 H39 119.0 . .
C40 C39 H39 119.0 . .
C41 C40 C39 117.8(16) . .
C41 C40 H40 121.1 . .
C39 C40 H40 121.1 . .
C36 C41 C40 122.1(16) . .
C36 C41 H41 119.0 . .
C40 C41 H41 119.0 . .
C43 C42 Sn3 110.4(8) . .
C43 C42 H42A 109.6 . .
Sn3 C42 H42A 109.6 . .
C43 C42 H42B 109.6 . .
Sn3 C42 H42B 109.6 . .
H42A C42 H42B 108.1 . .
C48 C43 C44 116.9(13) . .
C48 C43 C42 121.9(13) . .
C44 C43 C42 121.0(13) . .
C45 C44 C43 119.2(15) . .
C45 C44 H44 120.4 . .
C43 C44 H44 120.4 . .
C46 C45 C44 121.6(18) . .
C46 C45 H45 119.2 . .
C44 C45 H45 119.2 . .
C47 C46 C45 120.4(17) . .
C47 C46 H46 119.8 . .
C45 C46 H46 119.8 . .
C46 C47 C48 119.9(17) . .
C46 C47 H47 120.0 . .
C48 C47 H47 120.0 . .
C47 C48 C43 121.8(16) . .
C47 C48 H48 119.1 . .
C43 C48 H48 119.1 . .
C50 C49 Sn4 114.3(8) . .
C50 C49 H49A 108.7 . .
Sn4 C49 H49A 108.7 . .
C50 C49 H49B 108.7 . .
Sn4 C49 H49B 108.7 . .
H49A C49 H49B 107.6 . .
C51 C50 C55 115.4(13) . .
C51 C50 C49 120.3(12) . .
C55 C50 C49 124.3(12) . .
C52 C51 C50 122.5(14) . .
C52 C51 H51 118.7 . .
C50 C51 H51 118.7 . .
C51 C52 C53 120.2(15) . .
C51 C52 H52 119.9 . .
C53 C52 H52 119.9 . .
C52 C53 C54 119.9(15) . .
C52 C53 H53 120.0 . .
C54 C53 H53 120.0 . .
C55 C54 C53 119.1(14) . .
C55 C54 H54 120.4 . .
C53 C54 H54 120.4 . .
C54 C55 C50 122.7(13) . .
C54 C55 H55 118.6 . .
C50 C55 H55 118.6 . .
C57 C56 Sn4 112.4(7) . .
C57 C56 H56A 109.1 . .
Sn4 C56 H56A 109.1 . .
C57 C56 H56B 109.1 . .
Sn4 C56 H56B 109.1 . .
H56A C56 H56B 107.8 . .
C58 C57 C62 118.0(14) . .
C58 C57 C56 120.3(13) . .
C62 C57 C56 121.6(14) . .
C57 C58 C59 121.0(16) . .
C57 C58 H58 119.5 . .
C59 C58 H58 119.5 . .
C60 C59 C58 118.6(18) . .
C60 C59 H59 120.7 . .
C58 C59 H59 120.7 . .
C61 C60 C59 121.3(17) . .
C61 C60 H60 119.4 . .
C59 C60 H60 119.4 . .
C60 C61 C62 119.2(18) . .
C60 C61 H61 120.4 . .
C62 C61 H61 120.4 . .
C61 C62 C57 122.0(17) . .
C61 C62 H62 119.0 . .
C57 C62 H62 119.0 . .
O4 C63 H63A 109.5 . .
O4 C63 H63B 109.5 . .
H63A C63 H63B 109.5 . .
O4 C63 H63C 109.5 . .
H63A C63 H63C 109.5 . .
H63B C63 H63C 109.5 . .
Cl2 C64 Cl1 110.7(8) . .
Cl2 C64 H64A 109.5 . .
Cl1 C64 H64A 109.5 . .
Cl2 C64 H64B 109.5 . .
Cl1 C64 H64B 109.5 . .
H64A C64 H64B 108.1 . .
Cl4 C65 Cl3 110.1(13) . .
Cl4 C65 H65A 109.6 . .
Cl3 C65 H65A 109.6 . .
Cl4 C65 H65B 109.6 . .
Cl3 C65 H65B 109.6 . .
H65A C65 H65B 108.1 . .
Cl6 C66 Cl5 113.8(10) . .
Cl6 C66 H66A 108.8 . .
Cl5 C66 H66A 108.8 . .
Cl6 C66 H66B 108.8 . .
Cl5 C66 H66B 108.8 . .
H66A C66 H66B 107.7 . .
C1 N1 Sn1 166.5(9) . .
C2 N2 Sn3 165.8(10) . .
O5 N6 Fe1 175.9(11) . .
Sn1 O1 Sn2 111.1(3) . .
Sn1 O1 Sn2 141.6(3) . 2_776
Sn2 O1 Sn2 106.1(3) . 2_776
C34 O2 Sn1 126.6(6) . .
C34 O2 Sn2 129.6(6) . .
Sn1 O2 Sn2 102.5(3) . .
Sn3 O3 Sn4 110.8(3) . .
Sn3 O3 Sn4 143.0(4) . 2_677
Sn4 O3 Sn4 106.2(3) . 2_677
C63 O4 Sn3 127.2(7) . .
C63 O4 Sn4 129.6(7) . .
Sn3 O4 Sn4 103.2(3) . .
N6 Fe1 C1 95.5(4) . .
N6 Fe1 C2 96.4(5) . .
C1 Fe1 C2 167.9(4) . .
N6 Fe1 C4 93.0(5) . .
C1 Fe1 C4 90.2(5) . .
C2 Fe1 C4 91.6(5) . .
N6 Fe1 C5 178.0(5) . .
C1 Fe1 C5 84.2(5) . .
C2 Fe1 C5 84.0(5) . .
C4 Fe1 C5 85.0(5) . .
N6 Fe1 C3 96.3(5) . .
C1 Fe1 C3 87.0(4) . .
C2 Fe1 C3 89.2(5) . .
C4 Fe1 C3 170.5(5) . .
C5 Fe1 C3 85.7(5) . .
O1 Sn1 C6 119.0(4) . .
O1 Sn1 C13 111.3(4) . .
C6 Sn1 C13 129.7(4) . .
O1 Sn1 O2 73.7(3) . .
C6 Sn1 O2 97.0(4) . .
C13 Sn1 O2 96.0(4) . .
O1 Sn1 N1 85.0(3) . .
C6 Sn1 N1 92.9(4) . .
C13 Sn1 N1 92.0(4) . .
O2 Sn1 N1 158.7(3) . .
O1 Sn2 C20 115.0(4) . .
O1 Sn2 O1 73.9(3) . 2_776
C20 Sn2 O1 102.0(4) . 2_776
O1 Sn2 C27 113.8(4) . .
C20 Sn2 C27 130.7(5) . .
O1 Sn2 C27 97.5(4) 2_776 .
O1 Sn2 O2 72.0(3) . .
C20 Sn2 O2 90.2(4) . .
O1 Sn2 O2 145.8(2) 2_776 .
C27 Sn2 O2 98.4(4) . .
O3 Sn3 C42 118.4(4) . .
O3 Sn3 O4 73.5(3) . .
C42 Sn3 O4 97.2(4) . .
O3 Sn3 C35 120.1(4) . .
C42 Sn3 C35 121.4(5) . .
O4 Sn3 C35 96.2(4) . .
O3 Sn3 N2 84.8(3) . .
C42 Sn3 N2 93.0(5) . .
O4 Sn3 N2 158.4(3) . .
C35 Sn3 N2 94.6(4) . .
O3 Sn4 C49 113.0(4) . .
O3 Sn4 O3 73.8(3) . 2_677
C49 Sn4 O3 97.0(4) . 2_677
O3 Sn4 C56 120.3(4) . .
C49 Sn4 C56 126.6(5) . .
O3 Sn4 C56 98.7(4) 2_677 .
O3 Sn4 O4 72.3(3) . .
C49 Sn4 O4 99.6(4) . .
O3 Sn4 O4 145.9(3) 2_677 .
C56 Sn4 O4 95.0(4) . .

loop_
_geom_bond_atom_site_label_1
_geom_bond_atom_site_label_2
_geom_bond_distance
_geom_bond_site_symmetry_2
C1 N1 1.140(12) .
C1 Fe1 1.903(11) .
C2 N2 1.140(13) .
C2 Fe1 1.924(12) .
C3 N3 1.146(14) .
C3 Fe1 1.943(13) .
C4 N4 1.170(15) .
C4 Fe1 1.935(14) .
C5 N5 1.138(14) .
C5 Fe1 1.940(12) .
C6 C7 1.512(14) .
C6 Sn1 2.116(11) .
C6 H6A 0.9700 .
C6 H6B 0.9700 .
C7 C8 1.385(16) .
C7 C12 1.389(16) .
C8 C9 1.396(16) .
C8 H8 0.9300 .
C9 C10 1.38(2) .
C9 H9 0.9300 .
C10 C11 1.39(2) .
C10 H10 0.9300 .
C11 C12 1.402(17) .
C11 H11 0.9300 .
C12 H12 0.9300 .
C13 C14 1.493(14) .
C13 Sn1 2.122(11) .
C13 H13A 0.9700 .
C13 H13B 0.9700 .
C14 C19 1.381(15) .
C14 C15 1.387(15) .
C15 C16 1.384(17) .
C15 H15 0.9300 .
C16 C17 1.313(18) .
C16 H16 0.9300 .
C17 C18 1.362(19) .
C17 H17 0.9300 .
C18 C19 1.401(16) .
C18 H18 0.9300 .
C19 H19 0.9300 .
C20 C21 1.495(14) .
C20 Sn2 2.116(11) .
C20 H20A 0.9700 .
C20 H20B 0.9700 .
C21 C22 1.391(15) .
C21 C26 1.401(15) .
C22 C23 1.359(17) .
C22 H22 0.9300 .
C23 C24 1.385(18) .
C23 H23 0.9300 .
C24 C25 1.371(17) .
C24 H24 0.9300 .
C25 C26 1.363(15) .
C25 H25 0.9300 .
C26 H26 0.9300 .
C27 C28 1.506(14) .
C27 Sn2 2.146(11) .
C27 H27A 0.9700 .
C27 H27B 0.9700 .
C28 C33 1.384(15) .
C28 C29 1.391(16) .
C29 C30 1.371(16) .
C29 H29 0.9300 .
C30 C31 1.369(19) .
C30 H30 0.9300 .
C31 C32 1.348(19) .
C31 H31 0.9300 .
C32 C33 1.410(17) .
C32 H32 0.9300 .
C33 H33 0.9300 .
C34 O2 1.416(11) .
C34 H34A 0.9600 .
C34 H34B 0.9600 .
C34 H34C 0.9600 .
C35 C36 1.502(16) .
C35 Sn3 2.135(11) .
C35 H35A 0.9700 .
C35 H35B 0.9700 .
C36 C41 1.374(18) .
C36 C37 1.391(16) .
C37 C38 1.409(18) .
C37 H37 0.9300 .
C38 C39 1.35(2) .
C38 H38 0.9300 .
C39 C40 1.40(2) .
C39 H39 0.9300 .
C40 C41 1.39(2) .
C40 H40 0.9300 .
C41 H41 0.9300 .
C42 C43 1.491(16) .
C42 Sn3 2.117(12) .
C42 H42A 0.9700 .
C42 H42B 0.9700 .
C43 C48 1.379(18) .
C43 C44 1.413(18) .
C44 C45 1.38(2) .
C44 H44 0.9300 .
C45 C46 1.35(2) .
C45 H45 0.9300 .
C46 C47 1.34(2) .
C46 H46 0.9300 .
C47 C48 1.377(19) .
C47 H47 0.9300 .
C48 H48 0.9300 .
C49 C50 1.465(17) .
C49 Sn4 2.119(11) .
C49 H49A 0.9700 .
C49 H49B 0.9700 .
C50 C51 1.397(16) .
C50 C55 1.401(17) .
C51 C52 1.361(18) .
C51 H51 0.9300 .
C52 C53 1.374(19) .
C52 H52 0.9300 .
C53 C54 1.38(2) .
C53 H53 0.9300 .
C54 C55 1.375(19) .
C54 H54 0.9300 .
C55 H55 0.9300 .
C56 C57 1.482(16) .
C56 Sn4 2.144(10) .
C56 H56A 0.9700 .
C56 H56B 0.9700 .
C57 C58 1.356(19) .
C57 C62 1.401(17) .
C58 C59 1.41(2) .
C58 H58 0.9300 .
C59 C60 1.39(2) .
C59 H59 0.9300 .
C60 C61 1.35(3) .
C60 H60 0.9300 .
C61 C62 1.38(2) .
C61 H61 0.9300 .
C62 H62 0.9300 .
C63 O4 1.419(14) .
C63 H63A 0.9600 .
C63 H63B 0.9600 .
C63 H63C 0.9600 .
C64 Cl2 1.749(14) .
C64 Cl1 1.755(15) .
C64 H64A 0.9700 .
C64 H64B 0.9700 .
C65 Cl4 1.65(2) .
C65 Cl3 1.80(2) .
C65 H65A 0.9700 .
C65 H65B 0.9700 .
C66 Cl6 1.680(15) .
C66 Cl5 1.688(15) .
C66 H66A 0.9700 .
C66 H66B 0.9700 .
N1 Sn1 2.272(9) .
N2 Sn3 2.253(10) .
N6 O5 1.142(11) .
N6 Fe1 1.649(10) .
O1 Sn1 2.005(6) .
O1 Sn2 2.064(6) .
O1 Sn2 2.140(7) 2_776
O2 Sn1 2.138(7) .
O2 Sn2 2.164(6) .
O3 Sn3 2.020(7) .
O3 Sn4 2.061(7) .
O3 Sn4 2.135(7) 2_677
O4 Sn3 2.133(7) .
O4 Sn4 2.155(8) .
Sn2 O1 2.140(7) 2_776
Sn4 O3 2.135(7) 2_677

loop_
_geom_torsion_atom_site_label_1
_geom_torsion_atom_site_label_2
_geom_torsion_atom_site_label_3
_geom_torsion_atom_site_label_4
_geom_torsion
_geom_torsion_site_symmetry_1
_geom_torsion_site_symmetry_4
Sn1 C6 C7 C8 87.0(11) . .
Sn1 C6 C7 C12 -89.6(12) . .
C12 C7 C8 C9 -0.5(18) . .
C6 C7 C8 C9 -177.1(11) . .
C7 C8 C9 C10 0(2) . .
C8 C9 C10 C11 1(2) . .
C9 C10 C11 C12 -1(2) . .
C8 C7 C12 C11 0.4(18) . .
C6 C7 C12 C11 177.1(12) . .
C10 C11 C12 C7 0(2) . .
Sn1 C13 C14 C19 101.1(12) . .
Sn1 C13 C14 C15 -77.9(13) . .
C19 C14 C15 C16 0.6(19) . .
C13 C14 C15 C16 179.6(12) . .
C14 C15 C16 C17 -1(2) . .
C15 C16 C17 C18 2(2) . .
C16 C17 C18 C19 -2(2) . .
C15 C14 C19 C18 -1.2(18) . .
C13 C14 C19 C18 179.8(11) . .
C17 C18 C19 C14 2(2) . .
Sn2 C20 C21 C22 -87.6(13) . .
Sn2 C20 C21 C26 95.3(12) . .
C26 C21 C22 C23 0.5(19) . .
C20 C21 C22 C23 -176.7(12) . .
C21 C22 C23 C24 -1(2) . .
C22 C23 C24 C25 0(2) . .
C23 C24 C25 C26 1(2) . .
C24 C25 C26 C21 -1(2) . .
C22 C21 C26 C25 0.5(18) . .
C20 C21 C26 C25 177.7(12) . .
Sn2 C27 C28 C33 -83.2(13) . .
Sn2 C27 C28 C29 99.0(12) . .
C33 C28 C29 C30 0.7(19) . .
C27 C28 C29 C30 178.6(12) . .
C28 C29 C30 C31 -2(2) . .
C29 C30 C31 C32 1(2) . .
C30 C31 C32 C33 0(2) . .
C29 C28 C33 C32 0.7(19) . .
C27 C28 C33 C32 -177.2(12) . .
C31 C32 C33 C28 -1(2) . .
Sn3 C35 C36 C41 -103.6(13) . .
Sn3 C35 C36 C37 76.3(13) . .
C41 C36 C37 C38 -1.2(17) . .
C35 C36 C37 C38 178.9(11) . .
C36 C37 C38 C39 0.8(19) . .
C37 C38 C39 C40 -1(2) . .
C38 C39 C40 C41 2(2) . .
C37 C36 C41 C40 2(2) . .
C35 C36 C41 C40 -178.2(13) . .
C39 C40 C41 C36 -2(2) . .
Sn3 C42 C43 C48 94.3(12) . .
Sn3 C42 C43 C44 -82.5(13) . .
C48 C43 C44 C45 1.7(19) . .
C42 C43 C44 C45 178.6(13) . .
C43 C44 C45 C46 -1(2) . .
C44 C45 C46 C47 1(3) . .
C45 C46 C47 C48 -2(3) . .
C46 C47 C48 C43 3(2) . .
C44 C43 C48 C47 -3(2) . .
C42 C43 C48 C47 -179.8(13) . .
Sn4 C49 C50 C51 -78.4(13) . .
Sn4 C49 C50 C55 101.8(12) . .
C55 C50 C51 C52 -2.6(19) . .
C49 C50 C51 C52 177.6(12) . .
C50 C51 C52 C53 2(2) . .
C51 C52 C53 C54 -1(2) . .
C52 C53 C54 C55 2(2) . .
C53 C54 C55 C50 -3(2) . .
C51 C50 C55 C54 3.5(19) . .
C49 C50 C55 C54 -176.7(12) . .
Sn4 C56 C57 C58 -106.2(11) . .
Sn4 C56 C57 C62 76.3(13) . .
C62 C57 C58 C59 -1(2) . .
C56 C57 C58 C59 -178.6(12) . .
C57 C58 C59 C60 -1(2) . .
C58 C59 C60 C61 2(3) . .
C59 C60 C61 C62 -1(3) . .
C60 C61 C62 C57 -1(3) . .
C58 C57 C62 C61 2(2) . .
C56 C57 C62 C61 179.3(13) . .
Fe1 C1 N1 Sn1 -63(34) . .
Fe1 C2 N2 Sn3 -141(14) . .
O5 N6 Fe1 C1 87(14) . .
O5 N6 Fe1 C2 -96(14) . .
O5 N6 Fe1 C4 -4(14) . .
O5 N6 Fe1 C5 5(25) . .
O5 N6 Fe1 C3 174(100) . .
N1 C1 Fe1 N6 71(33) . .
N1 C1 Fe1 C2 -97(32) . .
N1 C1 Fe1 C4 164(33) . .
N1 C1 Fe1 C5 -111(33) . .
N1 C1 Fe1 C3 -25(33) . .
N2 C2 Fe1 N6 -112(16) . .
N2 C2 Fe1 C1 56(17) . .
N2 C2 Fe1 C4 154(16) . .
N2 C2 Fe1 C5 70(16) . .
N2 C2 Fe1 C3 -16(16) . .
N4 C4 Fe1 N6 84(16) . .
N4 C4 Fe1 C1 -12(16) . .
N4 C4 Fe1 C2 -180(100) . .
N4 C4 Fe1 C5 -96(16) . .
N4 C4 Fe1 C3 -85(16) . .
N5 C5 Fe1 N6 133(48) . .
N5 C5 Fe1 C1 52(53) . .
N5 C5 Fe1 C2 -125(53) . .
N5 C5 Fe1 C4 143(53) . .
N5 C5 Fe1 C3 -35(53) . .
N3 C3 Fe1 N6 108(43) . .
N3 C3 Fe1 C1 -156(43) . .
N3 C3 Fe1 C2 12(43) . .
N3 C3 Fe1 C4 -83(43) . .
N3 C3 Fe1 C5 -72(43) . .
Sn2 O1 Sn1 C6 96.0(5) . .
Sn2 O1 Sn1 C6 -98.9(7) 2_776 .
Sn2 O1 Sn1 C13 -83.1(4) . .
Sn2 O1 Sn1 C13 82.0(7) 2_776 .
Sn2 O1 Sn1 O2 7.0(3) . .
Sn2 O1 Sn1 O2 172.1(7) 2_776 .
Sn2 O1 Sn1 N1 -173.3(4) . .
Sn2 O1 Sn1 N1 -8.3(6) 2_776 .
C7 C6 Sn1 O1 151.1(7) . .
C7 C6 Sn1 C13 -30.0(11) . .
C7 C6 Sn1 O2 -133.8(8) . .
C7 C6 Sn1 N1 65.1(8) . .
C14 C13 Sn1 O1 -128.1(8) . .
C14 C13 Sn1 C6 52.9(11) . .
C14 C13 Sn1 O2 157.2(8) . .
C14 C13 Sn1 N1 -42.6(9) . .
C34 O2 Sn1 O1 -174.5(9) . .
Sn2 O2 Sn1 O1 -6.4(3) . .
C34 O2 Sn1 C6 67.3(9) . .
Sn2 O2 Sn1 C6 -124.6(4) . .
C34 O2 Sn1 C13 -64.0(9) . .
Sn2 O2 Sn1 C13 104.1(4) . .
C34 O2 Sn1 N1 -175.5(9) . .
Sn2 O2 Sn1 N1 -7.4(10) . .
C1 N1 Sn1 O1 162(4) . .
C1 N1 Sn1 C6 -79(4) . .
C1 N1 Sn1 C13 50(4) . .
C1 N1 Sn1 O2 163(3) . .
Sn1 O1 Sn2 C20 74.5(5) . .
Sn2 O1 Sn2 C20 -95.9(4) 2_776 .
Sn1 O1 Sn2 O1 170.4(5) . 2_776
Sn2 O1 Sn2 O1 0.0 2_776 2_776
Sn1 O1 Sn2 C27 -98.4(4) . .
Sn2 O1 Sn2 C27 91.2(4) 2_776 .
Sn1 O1 Sn2 O2 -7.0(3) . .
Sn2 O1 Sn2 O2 -177.4(4) 2_776 .
C21 C20 Sn2 O1 87.6(9) . .
C21 C20 Sn2 O1 10.0(10) . 2_776
C21 C20 Sn2 C27 -101.1(10) . .
C21 C20 Sn2 O2 157.7(9) . .
C28 C27 Sn2 O1 87.1(9) . .
C28 C27 Sn2 C20 -84.3(10) . .
C28 C27 Sn2 O1 162.7(8) . 2_776
C28 C27 Sn2 O2 13.2(9) . .
C34 O2 Sn2 O1 173.9(10) . .
Sn1 O2 Sn2 O1 6.3(3) . .
C34 O2 Sn2 C20 57.5(9) . .
Sn1 O2 Sn2 C20 -110.1(4) . .
C34 O2 Sn2 O1 169.4(8) . 2_776
Sn1 O2 Sn2 O1 1.8(7) . 2_776
C34 O2 Sn2 C27 -73.7(10) . .
Sn1 O2 Sn2 C27 118.7(4) . .
Sn4 O3 Sn3 C42 -85.8(5) . .
Sn4 O3 Sn3 C42 94.8(7) 2_677 .
Sn4 O3 Sn3 O4 3.6(3) . .
Sn4 O3 Sn3 O4 -175.9(6) 2_677 .
Sn4 O3 Sn3 C35 91.2(5) . .
Sn4 O3 Sn3 C35 -88.2(7) 2_677 .
Sn4 O3 Sn3 N2 -176.4(4) . .
Sn4 O3 Sn3 N2 4.2(6) 2_677 .
C43 C42 Sn3 O3 -164.5(8) . .
C43 C42 Sn3 O4 120.3(9) . .
C43 C42 Sn3 C35 18.5(12) . .
C43 C42 Sn3 N2 -78.8(10) . .
C63 O4 Sn3 O3 176.9(11) . .
Sn4 O4 Sn3 O3 -3.3(3) . .
C63 O4 Sn3 C42 -65.6(11) . .
Sn4 O4 Sn3 C42 114.2(4) . .
C63 O4 Sn3 C35 57.3(11) . .
Sn4 O4 Sn3 C35 -122.9(5) . .
C63 O4 Sn3 N2 177.0(10) . .
Sn4 O4 Sn3 N2 -3.2(10) . .
C36 C35 Sn3 O3 97.7(10) . .
C36 C35 Sn3 C42 -85.4(11) . .
C36 C35 Sn3 O4 172.2(10) . .
C36 C35 Sn3 N2 11.0(11) . .
C2 N2 Sn3 O3 161(4) . .
C2 N2 Sn3 C42 42(4) . .
C2 N2 Sn3 O4 161(3) . .
C2 N2 Sn3 C35 -79(4) . .
Sn3 O3 Sn4 C49 89.5(5) . .
Sn4 O3 Sn4 C49 -90.8(5) 2_677 .
Sn3 O3 Sn4 O3 -179.6(5) . 2_677
Sn4 O3 Sn4 O3 0.0 2_677 2_677
Sn3 O3 Sn4 C56 -89.0(5) . .
Sn4 O3 Sn4 C56 90.7(5) 2_677 .
Sn3 O3 Sn4 O4 -3.6(3) . .
Sn4 O3 Sn4 O4 176.1(4) 2_677 .
C50 C49 Sn4 O3 -99.2(9) . .
C50 C49 Sn4 O3 -174.6(9) . 2_677
C50 C49 Sn4 C56 79.2(11) . .
C50 C49 Sn4 O4 -24.5(9) . .
C57 C56 Sn4 O3 -12.1(11) . .
C57 C56 Sn4 C49 169.6(8) . .
C57 C56 Sn4 O3 64.1(9) . 2_677
C57 C56 Sn4 O4 -84.5(9) . .
C63 O4 Sn4 O3 -176.9(11) . .
Sn3 O4 Sn4 O3 3.2(3) . .
C63 O4 Sn4 C49 71.8(11) . .
Sn3 O4 Sn4 C49 -108.0(4) . .
C63 O4 Sn4 O3 -170.2(9) . 2_677
Sn3 O4 Sn4 O3 10.0(6) . 2_677
C63 O4 Sn4 C56 -56.7(11) . .
Sn3 O4 Sn4 C56 123.5(4) . .
